data_7110312
loop_
_publ_author_name
'Arnold, Polly L.'
'Rodden, Mark'
'Davis, Kate M.'
'Scarisbrick, Andrew C.'
'Blake, Alexander J.'
'Wilson, Claire'

_publ_section_title
;
 Asymmetric lithium(i) and copper(ii) alkoxy-N-heterocyclic carbene
 complexes; crystallographic characterisation and Lewis acid
 catalysisElectronic supplementary information (ESI) available: full
 synthetic and structural details. See
 http://www.rsc.org/suppdata/cc/b4/b404614e/
;
_journal_issue 14
_journal_name_full 'Chemical Communications'
_journal_page_first 1612
_journal_page_last 1613
_journal_paper_doi 10.1039/b404614e
_journal_year 2004
_chemical_formula_sum 'C16 H23 Cl N2 O'
_chemical_formula_weight 294.81
_chemical_name_systematic
;
?
;
_space_group_IT_number 2
_symmetry_cell_setting triclinic
_symmetry_space_group_name_Hall '-P 1'
_symmetry_space_group_name_H-M 'P -1'
_atom_sites_solution_hydrogens 'geometrically placed, OH from delta-F'
_atom_sites_solution_primary direct
_atom_sites_solution_secondary difmap
_audit_creation_method SHELXL-97
_cell_angle_alpha 108.942(2)
_cell_angle_beta 91.217(2)
_cell_angle_gamma 102.273(2)
_cell_formula_units_Z 4
_cell_length_a 11.2459(6)
_cell_length_b 11.3574(6)
_cell_length_c 14.0301(7)
_cell_measurement_reflns_used 8378
_cell_measurement_temperature 150(2)
_cell_measurement_theta_max 29.05
_cell_measurement_theta_min 2.3
_cell_volume 1648.29(15)
_computing_cell_refinement 'Bruker SAINT version 6.02a (Bruker, 2000)'
_computing_data_collection 'Bruker SMART version 5.625 (Bruker, 2001)'
_computing_data_reduction 'Bruker SAINT; Bruker SHELXTL (Bruker, 2001)'
_computing_publication_material 'SHELXL-97; PLATON (Spek, 2002)'
_computing_structure_refinement 'SHELXL-97 (Sheldrick, 1997)'
_computing_structure_solution 'SHELXS-97 (Sheldrick, 1990)'
_diffrn_ambient_temperature 150(2)
_diffrn_measured_fraction_theta_full 0.982
_diffrn_measured_fraction_theta_max 0.900
_diffrn_measurement_device_type 'Bruker SMART APEX CCD area detector'
_diffrn_measurement_method omega
_diffrn_radiation_monochromator graphite
_diffrn_radiation_source 'normal-focus sealed tube'
_diffrn_radiation_type MoK\a
_diffrn_radiation_wavelength 0.71073
_diffrn_reflns_av_R_equivalents 0.0417
_diffrn_reflns_av_sigmaI/netI 0.0429
_diffrn_reflns_limit_h_max 14
_diffrn_reflns_limit_h_min -15
_diffrn_reflns_limit_k_max 14
_diffrn_reflns_limit_k_min -15
_diffrn_reflns_limit_l_max 18
_diffrn_reflns_limit_l_min -19
_diffrn_reflns_number 15603
_diffrn_reflns_theta_full 27.50
_diffrn_reflns_theta_max 29.07
_diffrn_reflns_theta_min 2.04
_diffrn_standards_decay_% none
_diffrn_standards_number 0
_exptl_absorpt_coefficient_mu 0.230
_exptl_absorpt_correction_type none
_exptl_crystal_colour colurless
_exptl_crystal_density_diffrn 1.188
_exptl_crystal_density_method 'not measured'
_exptl_crystal_description tablet
_exptl_crystal_F_000 632
_exptl_crystal_size_max 0.50
_exptl_crystal_size_mid 0.45
_exptl_crystal_size_min 0.15
_refine_diff_density_max 0.381
_refine_diff_density_min -0.190
_refine_diff_density_rms 0.048
_refine_ls_extinction_method none
_refine_ls_goodness_of_fit_ref 1.069
_refine_ls_hydrogen_treatment 'riding model, OH as rigid rotor'
_refine_ls_matrix_type full
_refine_ls_number_parameters 363
_refine_ls_number_reflns 7953
_refine_ls_number_restraints 0
_refine_ls_restrained_S_all 1.069
_refine_ls_R_factor_all 0.0443
_refine_ls_R_factor_gt 0.0386
_refine_ls_shift/su_max 0.001
_refine_ls_shift/su_mean 0.000
_refine_ls_structure_factor_coef Fsqd
_refine_ls_weighting_details 'calc w=1/[\s^2^(Fo^2^)+(0.0616P)^2^+0.1256P] where P=(Fo^2^+2Fc^2^)/3'
_refine_ls_weighting_scheme calc
_refine_ls_wR_factor_gt 0.1086
_refine_ls_wR_factor_ref 0.1124
_reflns_number_gt 6825
_reflns_number_total 7953
_reflns_threshold_expression >2sigma(I)
_cod_data_source_file b404614esup1.cif
_cod_data_source_block phimbu
_cod_depositor_comments
;
The following automatic conversions were performed:

'_symmetry_cell_setting' value 'Triclinic' changed to 'triclinic'
according to /home/saulius/struct/CIF-dictionaries/cif_core.dic
dictionary named 'cif_core.dic' version 2.4.2 from 2011-04-26.

Automatic conversion script
Id: cif_fix_values 1891 2012-01-12 08:04:46Z andrius 
;
_cod_original_sg_symbol_H-M P-1
_cod_database_code 7110312

loop_
_symmetry_equiv_pos_as_xyz
'x, y, z'
'-x, -y, -z'

loop_
_atom_site_label
_atom_site_type_symbol
_atom_site_fract_x
_atom_site_fract_y
_atom_site_fract_z
_atom_site_U_iso_or_equiv
_atom_site_adp_type
_atom_site_occupancy
_atom_site_symmetry_multiplicity
_atom_site_calc_flag
_atom_site_refinement_flags
O1' O 0.50855(8) -0.04174(8) -0.16288(7) 0.0292(2) Uani 1 1 d .
H1O' H 0.5106 0.0141 -0.1904 0.044 Uiso 1 1 calc R
N1' N 0.76830(9) 0.02670(9) -0.12735(7) 0.0237(2) Uani 1 1 d .
C1' C 0.76092(11) 0.14761(11) -0.08601(9) 0.0252(2) Uani 1 1 d .
H1'A H 0.7190 0.1923 -0.1169 0.030 Uiso 1 1 calc R
N2' N 0.82202(9) 0.19616(9) 0.00593(8) 0.0248(2) Uani 1 1 d .
C2' C 0.83561(11) -0.00428(12) -0.05929(9) 0.0267(3) Uani 1 1 d .
H2'A H 0.8544 -0.0848 -0.0691 0.032 Uiso 1 1 calc R
C3' C 0.86964(11) 0.10160(12) 0.02389(9) 0.0260(2) Uani 1 1 d .
H3'A H 0.9172 0.1096 0.0834 0.031 Uiso 1 1 calc R
C4' C 0.70624(11) -0.05882(11) -0.22606(9) 0.0244(2) Uani 1 1 d .
H4'A H 0.7550 -0.1219 -0.2576 0.029 Uiso 1 1 calc R
H4'B H 0.7005 -0.0083 -0.2710 0.029 Uiso 1 1 calc R
C5' C 0.57657(11) -0.13036(11) -0.21599(9) 0.0237(2) Uani 1 1 d .
C6' C 0.51395(13) -0.20486(13) -0.32325(10) 0.0330(3) Uani 1 1 d .
H6'A H 0.4313 -0.2516 -0.3193 0.049 Uiso 1 1 calc R
H6'B H 0.5614 -0.2656 -0.3596 0.049 Uiso 1 1 calc R
H6'C H 0.5092 -0.1450 -0.3594 0.049 Uiso 1 1 calc R
C7' C 0.84115(13) 0.33108(12) 0.07712(10) 0.0326(3) Uani 1 1 d .
C8' C 0.97888(14) 0.38915(14) 0.09195(12) 0.0424(4) Uani 1 1 d .
H8'A H 1.0080 0.3906 0.0269 0.064 Uiso 1 1 calc R
H8'B H 1.0212 0.3373 0.1182 0.064 Uiso 1 1 calc R
H8'C H 0.9957 0.4767 0.1403 0.064 Uiso 1 1 calc R
C9' C 0.78994(16) 0.32647(16) 0.17546(11) 0.0454(4) Uani 1 1 d .
H9'A H 0.8342 0.2792 0.2053 0.068 Uiso 1 1 calc R
H9'B H 0.7030 0.2834 0.1618 0.068 Uiso 1 1 calc R
H9'C H 0.7996 0.4138 0.2228 0.068 Uiso 1 1 calc R
C10' C 0.77416(16) 0.40440(13) 0.02883(13) 0.0458(4) Uani 1 1 d .
H10D H 0.8088 0.4066 -0.0343 0.069 Uiso 1 1 calc R
H10E H 0.7836 0.4920 0.0756 0.069 Uiso 1 1 calc R
H10F H 0.6871 0.3616 0.0142 0.069 Uiso 1 1 calc R
C51' C 0.58563(11) -0.21796(11) -0.15477(9) 0.0242(2) Uani 1 1 d .
C52' C 0.63313(14) -0.32520(13) -0.19540(10) 0.0361(3) Uani 1 1 d .
H52A H 0.6587 -0.3441 -0.2617 0.043 Uiso 1 1 calc R
C53' C 0.64380(16) -0.40515(14) -0.14059(12) 0.0435(4) Uani 1 1 d .
H53B H 0.6752 -0.4789 -0.1698 0.052 Uiso 1 1 calc R
C54' C 0.60867(14) -0.37731(14) -0.04331(11) 0.0370(3) Uani 1 1 d .
H54B H 0.6147 -0.4325 -0.0059 0.044 Uiso 1 1 calc R
C55' C 0.56499(13) -0.26937(14) -0.00096(10) 0.0353(3) Uani 1 1 d .
H55A H 0.5430 -0.2488 0.0665 0.042 Uiso 1 1 calc R
C56' C 0.55274(12) -0.19000(12) -0.05638(10) 0.0297(3) Uani 1 1 d .
H56B H 0.5217 -0.1162 -0.0267 0.036 Uiso 1 1 calc R
O1 O 0.02449(8) 0.03339(9) 0.66130(7) 0.0333(2) Uani 1 1 d .
H1O H -0.0016 -0.0260 0.6843 0.050 Uiso 1 1 calc R
N1 N 0.23807(9) -0.19920(9) 0.49639(7) 0.0233(2) Uani 1 1 d .
C1 C 0.19680(11) -0.15829(11) 0.58668(9) 0.0245(2) Uani 1 1 d .
H1A H 0.1371 -0.2082 0.6136 0.029 Uiso 1 1 calc R
N2 N 0.25270(9) -0.03619(9) 0.63309(7) 0.0229(2) Uani 1 1 d .
C2 C 0.32281(11) -0.09830(11) 0.48437(9) 0.0242(2) Uani 1 1 d .
H2A H 0.3666 -0.1003 0.4269 0.029 Uiso 1 1 calc R
C3 C 0.33149(11) 0.00322(11) 0.56935(9) 0.0255(2) Uani 1 1 d .
H3A H 0.3822 0.0863 0.5829 0.031 Uiso 1 1 calc R
C4 C 0.22620(11) 0.04156(11) 0.73268(9) 0.0242(2) Uani 1 1 d .
H4A H 0.3026 0.1019 0.7700 0.029 Uiso 1 1 calc R
H4B H 0.1951 -0.0149 0.7720 0.029 Uiso 1 1 calc R
C5 C 0.13055(11) 0.11758(12) 0.72301(9) 0.0256(2) Uani 1 1 d .
C6 C 0.09744(13) 0.18320(13) 0.82972(10) 0.0346(3) Uani 1 1 d .
H6A H 0.0361 0.2316 0.8256 0.052 Uiso 1 1 calc R
H6B H 0.1709 0.2417 0.8715 0.052 Uiso 1 1 calc R
H6C H 0.0642 0.1183 0.8602 0.052 Uiso 1 1 calc R
C7 C 0.20518(12) -0.33222(12) 0.42136(10) 0.0311(3) Uani 1 1 d .
C8 C 0.11142(16) -0.41523(14) 0.46364(13) 0.0501(4) Uani 1 1 d .
H8A H 0.1476 -0.4189 0.5265 0.075 Uiso 1 1 calc R
H8B H 0.0865 -0.5018 0.4140 0.075 Uiso 1 1 calc R
H8C H 0.0398 -0.3783 0.4776 0.075 Uiso 1 1 calc R
C9 C 0.15161(14) -0.32566(16) 0.32317(11) 0.0443(4) Uani 1 1 d .
H9A H 0.2130 -0.2716 0.2973 0.066 Uiso 1 1 calc R
H9B H 0.0796 -0.2892 0.3360 0.066 Uiso 1 1 calc R
H9C H 0.1278 -0.4120 0.2731 0.066 Uiso 1 1 calc R
C10 C 0.32216(14) -0.38099(13) 0.40697(11) 0.0371(3) Uani 1 1 d .
H10A H 0.3541 -0.3841 0.4714 0.056 Uiso 1 1 calc R
H10B H 0.3832 -0.3232 0.3840 0.056 Uiso 1 1 calc R
H10C H 0.3044 -0.4670 0.3562 0.056 Uiso 1 1 calc R
C51 C 0.18400(12) 0.21385(12) 0.67133(9) 0.0268(3) Uani 1 1 d .
C52 C 0.28522(13) 0.31283(12) 0.71912(10) 0.0317(3) Uani 1 1 d .
H52B H 0.3163 0.3235 0.7856 0.038 Uiso 1 1 calc R
C53 C 0.34096(15) 0.39555(14) 0.67109(12) 0.0410(3) Uani 1 1 d .
H53A H 0.4099 0.4626 0.7046 0.049 Uiso 1 1 calc R
C54 C 0.29635(17) 0.38074(15) 0.57431(13) 0.0471(4) Uani 1 1 d .
H54A H 0.3347 0.4375 0.5412 0.057 Uiso 1 1 calc R
C55 C 0.19602(16) 0.28329(16) 0.52573(12) 0.0457(4) Uani 1 1 d .
H55B H 0.1653 0.2733 0.4593 0.055 Uiso 1 1 calc R
C56 C 0.13985(14) 0.19961(14) 0.57407(10) 0.0358(3) Uani 1 1 d .
H56A H 0.0711 0.1325 0.5403 0.043 Uiso 1 1 calc R
Cl2 Cl -0.04065(3) -0.20867(3) 0.73218(2) 0.02934(9) Uani 1 1 d .
Cl1 Cl 0.55600(3) 0.18788(3) -0.24405(2) 0.02770(9) Uani 1 1 d .

loop_
_atom_site_aniso_label
_atom_site_aniso_U_11
_atom_site_aniso_U_22
_atom_site_aniso_U_33
_atom_site_aniso_U_23
_atom_site_aniso_U_13
_atom_site_aniso_U_12
O1' 0.0286(5) 0.0277(5) 0.0345(5) 0.0107(4) 0.0085(4) 0.0124(4)
N1' 0.0218(5) 0.0253(5) 0.0227(5) 0.0074(4) -0.0005(4) 0.0043(4)
C1' 0.0230(6) 0.0242(6) 0.0267(6) 0.0082(5) -0.0026(5) 0.0029(5)
N2' 0.0228(5) 0.0234(5) 0.0257(5) 0.0068(4) -0.0029(4) 0.0031(4)
C2' 0.0242(6) 0.0292(6) 0.0287(6) 0.0107(5) -0.0001(5) 0.0088(5)
C3' 0.0232(6) 0.0285(6) 0.0270(6) 0.0103(5) -0.0014(5) 0.0066(5)
C4' 0.0246(6) 0.0269(6) 0.0194(5) 0.0047(5) 0.0015(4) 0.0061(5)
C5' 0.0233(6) 0.0235(6) 0.0213(6) 0.0032(4) 0.0008(4) 0.0062(4)
C6' 0.0342(7) 0.0336(7) 0.0252(6) 0.0056(5) -0.0057(5) 0.0030(6)
C7' 0.0344(7) 0.0239(6) 0.0332(7) 0.0020(5) -0.0084(5) 0.0068(5)
C8' 0.0377(8) 0.0316(7) 0.0467(9) 0.0069(6) -0.0152(7) -0.0034(6)
C9' 0.0497(9) 0.0490(9) 0.0338(8) 0.0016(7) 0.0016(7) 0.0236(7)
C10' 0.0522(9) 0.0253(7) 0.0540(10) 0.0058(6) -0.0186(7) 0.0107(6)
C51' 0.0235(6) 0.0224(6) 0.0229(6) 0.0041(4) 0.0005(4) 0.0029(4)
C52' 0.0543(9) 0.0317(7) 0.0251(6) 0.0075(5) 0.0103(6) 0.0184(6)
C53' 0.0655(11) 0.0325(7) 0.0382(8) 0.0112(6) 0.0094(7) 0.0242(7)
C54' 0.0414(8) 0.0382(7) 0.0365(8) 0.0190(6) 0.0020(6) 0.0099(6)
C55' 0.0372(7) 0.0446(8) 0.0254(6) 0.0130(6) 0.0060(5) 0.0101(6)
C56' 0.0305(7) 0.0316(6) 0.0260(6) 0.0062(5) 0.0053(5) 0.0107(5)
O1 0.0270(5) 0.0333(5) 0.0356(5) 0.0089(4) -0.0036(4) 0.0033(4)
N1 0.0249(5) 0.0199(5) 0.0224(5) 0.0042(4) 0.0055(4) 0.0038(4)
C1 0.0267(6) 0.0225(6) 0.0242(6) 0.0071(5) 0.0072(5) 0.0064(5)
N2 0.0240(5) 0.0230(5) 0.0209(5) 0.0054(4) 0.0044(4) 0.0072(4)
C2 0.0241(6) 0.0240(6) 0.0243(6) 0.0087(5) 0.0054(5) 0.0039(5)
C3 0.0257(6) 0.0240(6) 0.0253(6) 0.0075(5) 0.0049(5) 0.0034(5)
C4 0.0278(6) 0.0252(6) 0.0182(5) 0.0035(4) 0.0028(4) 0.0088(5)
C5 0.0250(6) 0.0262(6) 0.0228(6) 0.0032(5) 0.0016(5) 0.0078(5)
C6 0.0379(7) 0.0356(7) 0.0298(7) 0.0058(6) 0.0113(6) 0.0149(6)
C7 0.0343(7) 0.0213(6) 0.0288(6) 0.0002(5) 0.0098(5) 0.0000(5)
C8 0.0568(10) 0.0239(7) 0.0541(10) 0.0012(6) 0.0269(8) -0.0064(7)
C9 0.0352(8) 0.0496(9) 0.0313(7) -0.0027(6) -0.0021(6) 0.0010(7)
C10 0.0503(9) 0.0266(6) 0.0359(7) 0.0076(6) 0.0157(6) 0.0156(6)
C51 0.0310(6) 0.0259(6) 0.0249(6) 0.0058(5) 0.0041(5) 0.0140(5)
C52 0.0352(7) 0.0274(6) 0.0318(7) 0.0066(5) 0.0026(5) 0.0111(5)
C53 0.0418(8) 0.0307(7) 0.0516(9) 0.0142(7) 0.0072(7) 0.0095(6)
C54 0.0579(10) 0.0429(8) 0.0533(10) 0.0282(8) 0.0160(8) 0.0185(8)
C55 0.0602(10) 0.0514(9) 0.0359(8) 0.0219(7) 0.0053(7) 0.0236(8)
C56 0.0398(8) 0.0380(7) 0.0307(7) 0.0102(6) -0.0005(6) 0.0142(6)
Cl2 0.02651(16) 0.03652(17) 0.02530(16) 0.00989(13) 0.00310(11) 0.00871(12)
Cl1 0.02840(16) 0.03522(17) 0.02224(15) 0.01224(12) 0.00345(11) 0.00907(12)

loop_
_atom_type_symbol
_atom_type_description
_atom_type_scat_dispersion_real
_atom_type_scat_dispersion_imag
_atom_type_scat_source
C C 0.0033 0.0016 'International Tables Vol C Tables 4.2.6.8 and 6.1.1.4'
H H 0.0000 0.0000 'International Tables Vol C Tables 4.2.6.8 and 6.1.1.4'
N N 0.0061 0.0033 'International Tables Vol C Tables 4.2.6.8 and 6.1.1.4'
O O 0.0106 0.0060 'International Tables Vol C Tables 4.2.6.8 and 6.1.1.4'
Cl Cl 0.1484 0.1585 'International Tables Vol C Tables 4.2.6.8 and 6.1.1.4'

loop_
_geom_angle_atom_site_label_1
_geom_angle_atom_site_label_2
_geom_angle_atom_site_label_3
_geom_angle
C1' N1' C2' 108.64(10)
C1' N1' C4' 123.96(10)
C2' N1' C4' 127.26(10)
N1' C1' N2' 108.87(10)
C1' N2' C3' 108.33(10)
C1' N2' C7' 126.55(10)
C3' N2' C7' 125.08(10)
C3' C2' N1' 107.12(11)
C2' C3' N2' 107.04(11)
N1' C4' C5' 111.47(9)
O1' C5' C51' 107.45(9)
O1' C5' C6' 109.81(10)
C51' C5' C6' 112.26(10)
O1' C5' C4' 110.22(9)
C51' C5' C4' 109.54(10)
C6' C5' C4' 107.57(10)
N2' C7' C9' 107.91(11)
N2' C7' C10' 108.61(10)
C9' C7' C10' 110.75(13)
N2' C7' C8' 106.87(11)
C9' C7' C8' 112.16(12)
C10' C7' C8' 110.37(12)
C56' C51' C52' 118.41(11)
C56' C51' C5' 121.48(11)
C52' C51' C5' 120.04(11)
C53' C52' C51' 121.03(12)
C54' C53' C52' 119.89(13)
C55' C54' C53' 119.71(12)
C54' C55' C56' 120.42(12)
C51' C56' C55' 120.49(12)
C1 N1 C2 108.27(10)
C1 N1 C7 126.93(10)
C2 N1 C7 124.73(10)
N2 C1 N1 108.90(10)
C1 N2 C3 108.47(10)
C1 N2 C4 123.88(10)
C3 N2 C4 127.55(10)
C3 C2 N1 107.20(10)
C2 C3 N2 107.15(10)
N2 C4 C5 111.46(9)
O1 C5 C51 107.69(10)
O1 C5 C6 110.01(10)
C51 C5 C6 112.15(10)
O1 C5 C4 110.04(10)
C51 C5 C4 109.09(10)
C6 C5 C4 107.85(10)
N1 C7 C9 107.86(11)
N1 C7 C8 108.59(10)
C9 C7 C8 110.59(13)
N1 C7 C10 107.36(11)
C9 C7 C10 111.59(11)
C8 C7 C10 110.71(12)
C56 C51 C52 118.74(13)
C56 C51 C5 121.41(12)
C52 C51 C5 119.66(11)
C53 C52 C51 120.92(13)
C52 C53 C54 119.95(15)
C55 C54 C53 119.99(14)
C54 C55 C56 120.10(14)
C51 C56 C55 120.30(14)

loop_
_geom_bond_atom_site_label_1
_geom_bond_atom_site_label_2
_geom_bond_distance
O1' C5' 1.4206(14)
N1' C1' 1.3275(15)
N1' C2' 1.3818(15)
N1' C4' 1.4649(14)
C1' N2' 1.3340(15)
N2' C3' 1.3849(15)
N2' C7' 1.4996(16)
C2' C3' 1.3523(17)
C4' C5' 1.5447(17)
C5' C51' 1.5272(16)
C5' C6' 1.5334(17)
C7' C9' 1.519(2)
C7' C10' 1.5268(19)
C7' C8' 1.530(2)
C51' C56' 1.3893(17)
C51' C52' 1.3901(17)
C52' C53' 1.3878(19)
C53' C54' 1.384(2)
C54' C55' 1.376(2)
C55' C56' 1.3925(18)
O1 C5 1.4214(15)
N1 C1 1.3306(15)
N1 C2 1.3849(15)
N1 C7 1.4969(15)
C1 N2 1.3296(15)
N2 C3 1.3820(15)
N2 C4 1.4661(14)
C2 C3 1.3473(17)
C4 C5 1.5445(16)
C5 C51 1.5285(17)
C5 C6 1.5339(17)
C7 C9 1.522(2)
C7 C8 1.5231(18)
C7 C10 1.525(2)
C51 C56 1.3886(18)
C51 C52 1.3940(19)
C52 C53 1.381(2)
C53 C54 1.382(2)
C54 C55 1.382(2)
C55 C56 1.394(2)

loop_
_geom_hbond_atom_site_label_D
_geom_hbond_atom_site_label_H
_geom_hbond_atom_site_label_A
_geom_hbond_distance_DH
_geom_hbond_distance_HA
_geom_hbond_distance_DA
_geom_hbond_angle_DHA
O1' H1O' Cl1 0.84 2.30 3.1218(9) 167.4
O1 H1O Cl2 0.84 2.34 3.1675(10) 168.0
